data_7250944
loop_
_publ_author_name
'Wang, Fang'
'Hua, Kai'

_publ_section_title
;
 Tetraimidazolium macrocycle: a versatile building block and precursor for
 box-type coordination cages
;
_journal_issue 44
_journal_name_full 'RSC Advances'
_journal_page_first 36704
_journal_page_last 36709
_journal_paper_doi 10.1039/D5RA05896A
_journal_volume 15
_journal_year 2025
_chemical_formula_moiety 'C60 H56 Ag4 N16, 4(C24 H20 B), 10(C2 H3 N)'
_chemical_formula_sum 'C176 H166 Ag4 B4 N26'
_chemical_formula_weight 3120.06
_space_group_crystal_system triclinic
_space_group_IT_number 2
_space_group_name_Hall '-P 1'
_space_group_name_H-M_alt 'P -1'
_atom_sites_solution_hydrogens geom
_audit_block_doi 10.5517/ccdc.csd.cc2nv7wn
_audit_creation_date 2018-09-30
_audit_creation_method
;
Olex2 1.2
(compiled 2018.05.29 svn.r3508 for OlexSys, GUI svn.r5506)
;
_audit_update_record
;
2025-06-28 deposited with the CCDC.	2025-09-24 downloaded from the CCDC.
;
_cell_angle_alpha 83.5650(10)
_cell_angle_beta 75.8980(10)
_cell_angle_gamma 69.6420(10)
_cell_formula_units_Z 1
_cell_length_a 14.7897(5)
_cell_length_b 16.4560(5)
_cell_length_c 17.2188(6)
_cell_measurement_reflns_used 9923
_cell_measurement_temperature 153(2)
_cell_measurement_theta_max 25.32
_cell_measurement_theta_min 2.31
_cell_volume 3808.8(2)
_computing_cell_refinement 'SAINT V8.38A (?, 2016)'
_computing_data_collection 'SAINT V8.38A (?, 2016)'
_computing_data_reduction 'SAINT V8.38A (?, 2016)'
_computing_molecular_graphics 'Olex2 (Dolomanov et al., 2009)'
_computing_publication_material 'Olex2 (Dolomanov et al., 2009)'
_computing_structure_refinement 'ShelXL (Sheldrick, 2015)'
_computing_structure_solution 'SHELXT 2014/5 (Sheldrick, 2014)'
_diffrn_ambient_temperature 153.0
_diffrn_measured_fraction_theta_full 0.999
_diffrn_measured_fraction_theta_max 0.996
_diffrn_measurement_device_type 'Bruker APEX-II CCD'
_diffrn_measurement_method '\f and \w scans'
_diffrn_radiation_type MoK\a
_diffrn_radiation_wavelength 0.71073
_diffrn_reflns_av_R_equivalents 0.0486
_diffrn_reflns_av_unetI/netI 0.0491
_diffrn_reflns_Laue_measured_fraction_full 0.999
_diffrn_reflns_Laue_measured_fraction_max 0.996
_diffrn_reflns_limit_h_max 17
_diffrn_reflns_limit_h_min -16
_diffrn_reflns_limit_k_max 19
_diffrn_reflns_limit_k_min -19
_diffrn_reflns_limit_l_max 20
_diffrn_reflns_limit_l_min -20
_diffrn_reflns_number 47222
_diffrn_reflns_point_group_measured_fraction_full 0.999
_diffrn_reflns_point_group_measured_fraction_max 0.996
_diffrn_reflns_theta_full 25.242
_diffrn_reflns_theta_max 25.355
_diffrn_reflns_theta_min 2.310
_exptl_absorpt_coefficient_mu 0.567
_exptl_absorpt_correction_T_max 0.7452
_exptl_absorpt_correction_T_min 0.6825
_exptl_absorpt_correction_type multi-scan
_exptl_absorpt_process_details
;
SADABS-2016/2 (Bruker,2016/2) was used for absorption correction.
wR2(int) was 0.0816 before and 0.0596 after correction.
The Ratio of minimum to maximum transmission is 0.9159.
The \l/2 correction factor is Not present.
;
_exptl_crystal_colour colourless
_exptl_crystal_colour_primary colourless
_exptl_crystal_density_diffrn 1.360
_exptl_crystal_description block
_exptl_crystal_F_000 1612
_exptl_crystal_size_max 0.20
_exptl_crystal_size_mid 0.18
_exptl_crystal_size_min 0.15
_refine_diff_density_max 1.070
_refine_diff_density_min -0.474
_refine_diff_density_rms 0.063
_refine_ls_extinction_method none
_refine_ls_goodness_of_fit_ref 1.036
_refine_ls_hydrogen_treatment constr
_refine_ls_matrix_type full
_refine_ls_number_parameters 986
_refine_ls_number_reflns 13902
_refine_ls_number_restraints 57
_refine_ls_restrained_S_all 1.042
_refine_ls_R_factor_all 0.0539
_refine_ls_R_factor_gt 0.0377
_refine_ls_shift/su_max 0.002
_refine_ls_shift/su_mean 0.000
_refine_ls_structure_factor_coef Fsqd
_refine_ls_weighting_details 'w=1/[\s^2^(Fo^2^)+(0.0337P)^2^+2.7855P] where P=(Fo^2^+2Fc^2^)/3'
_refine_ls_weighting_scheme calc
_refine_ls_wR_factor_gt 0.0836
_refine_ls_wR_factor_ref 0.0927
_reflns_Friedel_coverage 0.000
_reflns_number_gt 11059
_reflns_number_total 13902
_reflns_threshold_expression 'I > 2\s(I)'
_cod_data_source_file d5ra05896a2.cif
_cod_data_source_block h18093003
_cod_database_code 7250944
_shelx_shelxl_version_number 2018/3
_shelx_space_group_comment
;
The symmetry employed for this shelxl refinement is uniquely defined
by the following loop, which should always be used as a source of
symmetry information in preference to the above space-group names.
They are only intended as comments.
;
_shelx_estimated_absorpt_t_max 0.983
_shelx_estimated_absorpt_t_min 0.972
_olex2_refinement_description
;
1. Fixed Uiso
 At 1.2 times of:
  All C(H) groups, All C(H,H) groups
 At 1.5 times of:
  All C(H,H,H) groups, All C(H,H,H,H,H,H) groups
2. Restrained distances
 N1A-C1A = N2A-C3A
 1.16 with sigma of 0.02
 C4A-C3A = C1A-C0AA
 1.47 with sigma of 0.005
 C34A-C33 \\sim C34-C33
 with sigma of 0.02
 N11-C34 \\sim N11A-C34A
 with sigma of 0.02
3. Uiso/Uaniso restraints and constraints
Uanis(C3A) \\sim Ueq, Uanis(N2A) \\sim Ueq, Uanis(C4A) \\sim Ueq, Uanis(N10)
\\sim Ueq, Uanis(C0AA) \\sim Ueq, Uanis(C1A) \\sim Ueq, Uanis(N1A) \\sim Ueq:
with sigma of 0.01 and sigma for terminal atoms of 0.02
Uanis(N11A) = Uanis(N11)
Uanis(C34A) = Uanis(C34)
4. Rigid body (RIGU) restrains
 C4A, C3A, N2A
 with sigma for 1-2 distances of 0.004 and sigma for 1-3 distances of 0.004
5. Others
 Sof(H33D)=Sof(H33E)=Sof(H33F)=Sof(N11A)=Sof(C34A)=1-FVAR(1)
 Sof(H33A)=Sof(H33B)=Sof(H33C)=Sof(C34)=Sof(N11)=FVAR(1)
 Fixed Sof: C3A(0.5) C1A(0.5) N1A(0.5) N2A(0.5) C4A(0.5) H4AA(0.5) H4AB(0.5)
 H4AC(0.5) C0AA(0.5) H0AA(0.5) H0AB(0.5) H0AC(0.5)
6.a Secondary CH2 refined with riding coordinates:
 C5(H5A,H5B), C19(H19A,H19B), C1(H1A,H1B), C9(H9A,H9B), C23(H23A,H23B),
 C15(H15A,H15B)
6.b Aromatic/amide H refined with riding coordinates:
 C68(H68), C75(H75), C69(H69), C71(H71), C81(H81), C62(H62), C65(H65),
 C70(H70), C16(H16), C63(H63), C6(H6), C56(H56), C74(H74), C18(H18), C38(H38),
 C26(H26), C72(H72), C41(H41), C2(H2), C28(H28), C80(H80), C82(H82), C39(H39),
 C4(H4), C21(H21), C64(H64), C27(H27), C22(H22), C59(H59), C25(H25), C76(H76),
 C66(H66), C83(H83), C44(H44), C84(H84), C8(H8), C11(H11), C77(H77), C78(H78),
 C45(H45), C42(H42), C40(H40), C57(H57), C60(H60), C50(H50), C14(H14), C13(H13),
  C58(H58), C47(H47), C48(H48), C12(H12), C46(H46), C51(H51), C53(H53),
 C52(H52), C54(H54)
6.c Idealised Me refined as rotating group:
 C35(H35A,H35B,H35C), C33(H33A,H33B,H33C), C33(H33D,H33E,H33F), C31(H31A,H31B,
 H31C), C29(H29A,H29B,H29C), C4A(H4AA,H4AB,H4AC), C0AA(H0AA,H0AB,H0AC)
;
_olex2_submission_special_instructions 'No special instructions were received'

loop_
_space_group_symop_operation_xyz
'x, y, z'
'-x, -y, -z'

loop_
_atom_site_label
_atom_site_type_symbol
_atom_site_fract_x
_atom_site_fract_y
_atom_site_fract_z
_atom_site_U_iso_or_equiv
_atom_site_adp_type
_atom_site_occupancy
_atom_site_site_symmetry_order
_atom_site_calc_flag
_atom_site_refinement_flags_posn
_atom_site_refinement_flags_adp
_atom_site_refinement_flags_occupancy
_atom_site_disorder_assembly
_atom_site_disorder_group
Ag1 Ag 0.32762(2) 0.73043(2) 0.86909(2) 0.03148(7) Uani 1 1 d . . . A 1
Ag2 Ag 0.47840(2) 0.23446(2) 1.07346(2) 0.03230(7) Uani 1 1 d . . . A 1
N6 N 0.78464(17) 0.17458(15) 0.96951(13) 0.0270(5) Uani 1 1 d . . . A 1
N7 N 0.65147(18) 0.14867(14) 0.93032(14) 0.0279(5) Uani 1 1 d . . . A 1
N3 N 0.60820(18) 0.74909(15) 0.74001(14) 0.0304(6) Uani 1 1 d . . . A 1
N2 N 0.47884(18) 0.71434(15) 0.70325(14) 0.0304(6) Uani 1 1 d . . . A 1
N1 N 0.39187(18) 0.63241(15) 0.71173(15) 0.0319(6) Uani 1 1 d . . . A 1
N4 N 0.72053(18) 0.70725(15) 0.80761(15) 0.0331(6) Uani 1 1 d . . . A 1
N8 N 0.51516(19) 0.20606(16) 0.89330(15) 0.0329(6) Uani 1 1 d . . . A 1
N5 N 0.84100(18) 0.27211(16) 0.98637(14) 0.0309(6) Uani 1 1 d . . . A 1
C73 C 1.1694(2) 0.18278(18) 0.83345(16) 0.0260(6) Uani 1 1 d . . . B 1
C3 C 0.4052(2) 0.69097(18) 0.75330(17) 0.0305(7) Uani 1 1 d . . . A 1
C67 C 1.2546(2) 0.09583(16) 0.95439(16) 0.0227(6) Uani 1 1 d . . . B 1
C79 C 1.2111(2) 0.01223(17) 0.84738(16) 0.0248(6) Uani 1 1 d . . . B 1
C20 C 0.5554(2) 0.19437(18) 0.95831(17) 0.0286(6) Uani 1 1 d . . . A 1
C61 C 1.3585(2) 0.07771(18) 0.79884(16) 0.0252(6) Uani 1 1 d . . . B 1
C24 C 0.3926(2) 0.3388(2) 0.84923(17) 0.0313(7) Uani 1 1 d . . . A 1
C17 C 0.7676(2) 0.23899(18) 1.01905(17) 0.0280(6) Uani 1 1 d . . . A 1
C68 C 1.3418(2) 0.07294(17) 0.98211(16) 0.0269(6) Uani 1 1 d . . . B 1
H68 H 1.402851 0.058355 0.943849 0.032 Uiso 1 1 calc R . . B 1
C00K C 0.8292(2) 0.4298(2) 0.98168(17) 0.0311(7) Uani 1 1 d . . . A 1
C75 C 1.1411(2) 0.26191(18) 0.86976(18) 0.0300(7) Uani 1 1 d . . . B 1
H75 H 1.167138 0.263847 0.914532 0.036 Uiso 1 1 calc R . . B 1
C69 C 1.1678(2) 0.12007(18) 1.01517(17) 0.0288(6) Uani 1 1 d . . . B 1
H69 H 1.105852 0.139732 1.000116 0.035 Uiso 1 1 calc R . . B 1
C7 C 0.6214(2) 0.73658(18) 0.81632(18) 0.0300(7) Uani 1 1 d . . . A 1
C00O C 0.3469(2) 0.50292(19) 0.77506(17) 0.0298(6) Uani 1 1 d . . . A 1
C5 C 0.5121(2) 0.78236(18) 0.71911(18) 0.0333(7) Uani 1 1 d . . . A 1
H5A H 0.463080 0.817197 0.763601 0.040 Uiso 1 1 calc R . . A 1
H5B H 0.515841 0.821174 0.671031 0.040 Uiso 1 1 calc R . . A 1
C71 C 1.1684(2) 0.11666(19) 1.09608(17) 0.0340(7) Uani 1 1 d . . . B 1
H71 H 1.107691 0.131941 1.134809 0.041 Uiso 1 1 calc R . . B 1
C37 C 0.8448(2) 0.22702(18) 0.46631(17) 0.0290(6) Uani 1 1 d . . . C 1
C81 C 1.2509(2) -0.03889(19) 0.77981(18) 0.0347(7) Uani 1 1 d . . . B 1
H81 H 1.307665 -0.032575 0.743127 0.042 Uiso 1 1 calc R . . B 1
C55 C 0.9326(2) 0.32058(19) 0.35043(19) 0.0328(7) Uani 1 1 d . . . C 1
C62 C 1.4400(2) 0.00288(18) 0.80495(17) 0.0296(6) Uani 1 1 d . . . B 1
H62 H 1.431932 -0.038265 0.847062 0.036 Uiso 1 1 calc R . . B 1
C19 C 0.7250(2) 0.11836(18) 0.97927(17) 0.0299(7) Uani 1 1 d . . . A 1
H19A H 0.768676 0.058821 0.964159 0.036 Uiso 1 1 calc R . . A 1
H19B H 0.691216 0.116208 1.036293 0.036 Uiso 1 1 calc R . . A 1
C10 C 0.7873(2) 0.59696(19) 0.91039(18) 0.0314(7) Uani 1 1 d . . . A 1
C65 C 1.5311(2) -0.0137(2) 0.75283(17) 0.0323(7) Uani 1 1 d . . . B 1
H65 H 1.584162 -0.064841 0.759916 0.039 Uiso 1 1 calc R . . B 1
C70 C 1.3439(2) 0.07037(18) 1.06273(18) 0.0323(7) Uani 1 1 d . . . B 1
H70 H 1.405417 0.054295 1.078186 0.039 Uiso 1 1 calc R . . B 1
C16 C 0.9026(2) 0.2278(2) 0.91969(18) 0.0364(7) Uani 1 1 d . . . A 1
H16 H 0.959446 0.238852 0.887598 0.044 Uiso 1 1 calc R . . A 1
C1 C 0.3143(2) 0.5935(2) 0.7380(2) 0.0382(7) Uani 1 1 d . . . A 1
H1A H 0.287179 0.591400 0.691339 0.046 Uiso 1 1 calc R . . A 1
H1B H 0.260145 0.631569 0.777621 0.046 Uiso 1 1 calc R . . A 1
C63 C 1.3760(2) 0.13392(19) 0.73453(17) 0.0310(7) Uani 1 1 d . . . B 1
H63 H 1.323616 0.185393 0.727072 0.037 Uiso 1 1 calc R . . B 1
C6 C 0.6984(3) 0.7288(2) 0.6851(2) 0.0423(8) Uani 1 1 d . . . A 1
H6 H 0.708529 0.732866 0.628364 0.051 Uiso 1 1 calc R . . A 1
C56 C 0.9393(2) 0.2730(2) 0.28572(18) 0.0353(7) Uani 1 1 d . . . C 1
H56 H 0.931381 0.217707 0.296717 0.042 Uiso 1 1 calc R . . C 1
C74 C 1.1280(2) 0.1852(2) 0.76786(17) 0.0341(7) Uani 1 1 d . . . B 1
H74 H 1.144126 0.132973 0.740954 0.041 Uiso 1 1 calc R . . B 1
C18 C 0.8674(2) 0.1665(2) 0.90857(18) 0.0352(7) Uani 1 1 d . . . A 1
H18 H 0.893961 0.125662 0.867160 0.042 Uiso 1 1 calc R . . A 1
C38 C 0.7695(2) 0.23752(19) 0.42704(19) 0.0354(7) Uani 1 1 d . . . C 1
H38 H 0.763962 0.276557 0.382042 0.042 Uiso 1 1 calc R . . C 1
C26 C 0.3204(2) 0.3662(2) 0.8050(2) 0.0419(8) Uani 1 1 d . . . A 1
H26 H 0.286200 0.328544 0.799587 0.050 Uiso 1 1 calc R . . A 1
C72 C 1.2567(2) 0.09120(19) 1.12034(18) 0.0358(7) Uani 1 1 d . . . B 1
H72 H 1.257513 0.088016 1.175601 0.043 Uiso 1 1 calc R . . B 1
C43 C 1.0324(2) 0.2173(2) 0.45331(19) 0.0354(7) Uani 1 1 d . . . C 1
C41 C 0.7020(2) 0.1933(2) 0.45087(19) 0.0398(8) Uani 1 1 d . . . C 1
H41 H 0.651850 0.202294 0.422117 0.048 Uiso 1 1 calc R . . C 1
C2 C 0.4571(2) 0.6182(2) 0.63797(19) 0.0385(8) Uani 1 1 d . . . A 1
H2 H 0.462265 0.579299 0.598992 0.046 Uiso 1 1 calc R . . A 1
C9 C 0.7707(2) 0.6874(2) 0.8741(2) 0.0397(8) Uani 1 1 d . . . A 1
H9A H 0.731312 0.729506 0.916631 0.048 Uiso 1 1 calc R . . A 1
H9B H 0.835615 0.696027 0.855071 0.048 Uiso 1 1 calc R . . A 1
C28 C 0.2973(2) 0.4478(2) 0.7686(2) 0.0403(8) Uani 1 1 d . . . A 1
H28 H 0.246894 0.466044 0.739000 0.048 Uiso 1 1 calc R . . A 1
C80 C 1.1282(2) -0.00191(19) 0.89868(17) 0.0320(7) Uani 1 1 d . . . B 1
H80 H 1.098313 0.030506 0.946029 0.038 Uiso 1 1 calc R . . B 1
C82 C 1.2109(3) -0.0987(2) 0.7639(2) 0.0413(8) Uani 1 1 d . . . B 1
H82 H 1.240358 -0.131865 0.716917 0.050 Uiso 1 1 calc R . . B 1
C23 C 0.4109(2) 0.2517(2) 0.8930(2) 0.0411(8) Uani 1 1 d . . . A 1
H23A H 0.372715 0.260255 0.949057 0.049 Uiso 1 1 calc R . . A 1
H23B H 0.386250 0.215016 0.867565 0.049 Uiso 1 1 calc R . . A 1
C39 C 0.8466(2) 0.1696(2) 0.53263(18) 0.0364(7) Uani 1 1 d . . . C 1
H39 H 0.895698 0.160851 0.562390 0.044 Uiso 1 1 calc R . . C 1
C15 C 0.8579(3) 0.3405(2) 1.02222(19) 0.0405(8) Uani 1 1 d . . . A 1
H15A H 0.929003 0.322086 1.022757 0.049 Uiso 1 1 calc R . . A 1
H15B H 0.820650 0.345546 1.078656 0.049 Uiso 1 1 calc R . . A 1
C4 C 0.5114(2) 0.6697(2) 0.63202(18) 0.0401(8) Uani 1 1 d . . . A 1
H4 H 0.562246 0.674870 0.587859 0.048 Uiso 1 1 calc R . . A 1
C21 C 0.6708(3) 0.1320(2) 0.84980(18) 0.0388(8) Uani 1 1 d . . . A 1
H21 H 0.732709 0.100954 0.817175 0.047 Uiso 1 1 calc R . . A 1
C64 C 1.4672(2) 0.1178(2) 0.68075(18) 0.0370(7) Uani 1 1 d . . . B 1
H64 H 1.475558 0.157662 0.637511 0.044 Uiso 1 1 calc R . . B 1
C27 C 0.4218(3) 0.4743(2) 0.8157(2) 0.0426(8) Uani 1 1 d . . . A 1
H27 H 0.458480 0.510819 0.818453 0.051 Uiso 1 1 calc R . . A 1
C22 C 0.5845(3) 0.1685(2) 0.82719(19) 0.0410(8) Uani 1 1 d . . . A 1
H22 H 0.573501 0.168392 0.775106 0.049 Uiso 1 1 calc R . . A 1
C59 C 0.9568(2) 0.3017(2) 0.2065(2) 0.0403(8) Uani 1 1 d . . . C 1
H59 H 0.960316 0.266432 0.165017 0.048 Uiso 1 1 calc R . . C 1
C25 C 0.4446(3) 0.3930(2) 0.8527(2) 0.0436(8) Uani 1 1 d . . . A 1
H25 H 0.496494 0.374301 0.880842 0.052 Uiso 1 1 calc R . . A 1
C76 C 1.0767(2) 0.33818(19) 0.8440(2) 0.0366(7) Uani 1 1 d . . . B 1
H76 H 1.059562 0.390533 0.870945 0.044 Uiso 1 1 calc R . . B 1
C66 C 1.5449(2) 0.0445(2) 0.69001(18) 0.0370(7) Uani 1 1 d . . . B 1
H66 H 1.607358 0.033803 0.653890 0.044 Uiso 1 1 calc R . . B 1
C83 C 1.0879(3) -0.0616(2) 0.8830(2) 0.0407(8) Uani 1 1 d . . . B 1
H83 H 1.031306 -0.068712 0.919320 0.049 Uiso 1 1 calc R . . B 1
C44 C 1.1024(2) 0.1685(2) 0.3911(2) 0.0413(8) Uani 1 1 d . . . C 1
H44 H 1.086407 0.174674 0.340096 0.050 Uiso 1 1 calc R . . C 1
C84 C 1.1292(3) -0.1102(2) 0.8157(2) 0.0430(8) Uani 1 1 d . . . B 1
H84 H 1.101844 -0.151013 0.805018 0.052 Uiso 1 1 calc R . . B 1
C8 C 0.7681(3) 0.7026(2) 0.7280(2) 0.0434(8) Uani 1 1 d . . . A 1
H8 H 0.837586 0.684096 0.707382 0.052 Uiso 1 1 calc R . . A 1
C11 C 0.7735(3) 0.5312(2) 0.8773(2) 0.0490(9) Uani 1 1 d . . . A 1
H11 H 0.749223 0.542362 0.829534 0.059 Uiso 1 1 calc R . . A 1
C77 C 1.0639(2) 0.2612(2) 0.74052(18) 0.0386(8) Uani 1 1 d . . . B 1
H77 H 1.038297 0.260173 0.695253 0.046 Uiso 1 1 calc R . . B 1
C78 C 1.0377(2) 0.3376(2) 0.77870(19) 0.0383(8) Uani 1 1 d . . . B 1
H78 H 0.993372 0.389286 0.760632 0.046 Uiso 1 1 calc R . . B 1
C49 C 0.8787(2) 0.3641(2) 0.50410(19) 0.0388(8) Uani 1 1 d . . . C 1
C45 C 1.0625(3) 0.2039(3) 0.5259(2) 0.0551(10) Uani 1 1 d . . . C 1
H45 H 1.017980 0.234450 0.571199 0.066 Uiso 1 1 calc R . . C 1
C42 C 0.7076(3) 0.1367(2) 0.5157(2) 0.0446(8) Uani 1 1 d . . . C 1
H42 H 0.661903 0.106009 0.531932 0.054 Uiso 1 1 calc R . . C 1
C40 C 0.7802(3) 0.1250(2) 0.5569(2) 0.0447(8) Uani 1 1 d . . . C 1
H40 H 0.784825 0.086156 0.602112 0.054 Uiso 1 1 calc R . . C 1
C57 C 0.9450(2) 0.4014(2) 0.3283(2) 0.0425(8) Uani 1 1 d . . . C 1
H57 H 0.940657 0.437571 0.369305 0.051 Uiso 1 1 calc R . . C 1
C60 C 0.9690(2) 0.3815(2) 0.1880(2) 0.0472(9) Uani 1 1 d . . . C 1
H60 H 0.981027 0.401953 0.133965 0.057 Uiso 1 1 calc R . . C 1
C50 C 0.7770(3) 0.4049(2) 0.5295(2) 0.0490(9) Uani 1 1 d . . . C 1
H50 H 0.733782 0.384882 0.510190 0.059 Uiso 1 1 calc R . . C 1
C14 C 0.7946(3) 0.4486(2) 0.9127(2) 0.0541(10) Uani 1 1 d . . . A 1
H14 H 0.784729 0.404157 0.888535 0.065 Uiso 1 1 calc R . . A 1
C13 C 0.8401(3) 0.4963(2) 1.0151(2) 0.0556(10) Uani 1 1 d . . . A 1
H13 H 0.862087 0.485783 1.063915 0.067 Uiso 1 1 calc R . . A 1
B2 B 1.2497(2) 0.0922(2) 0.85991(19) 0.0249(7) Uani 1 1 d . . . B 1
C36 C 0.9653(3) 0.0198(2) 0.6864(2) 0.0514(9) Uani 1 1 d . . . D 1
N12 N 0.9059(3) 0.0486(3) 0.7402(2) 0.0807(12) Uani 1 1 d . . . D 1
C58 C 0.9634(3) 0.4307(2) 0.2492(2) 0.0503(10) Uani 1 1 d . . . C 1
H58 H 0.972118 0.485659 0.237372 0.060 Uiso 1 1 calc R . . C 1
C47 C 1.1939(3) 0.1113(2) 0.3995(2) 0.0530(10) Uani 1 1 d . . . C 1
H47 H 1.238072 0.078906 0.355068 0.064 Uiso 1 1 calc R . . C 1
B1 B 0.9224(3) 0.2826(2) 0.4430(2) 0.0313(8) Uani 1 1 d . . . C 1
C48 C 1.2211(3) 0.1013(2) 0.4712(3) 0.0558(10) Uani 1 1 d . . . C 1
H48 H 1.284358 0.063030 0.476965 0.067 Uiso 1 1 calc R . . C 1
C12 C 0.8200(3) 0.5782(2) 0.9799(2) 0.0588(11) Uani 1 1 d . . . A 1
H12 H 0.829114 0.622685 1.004727 0.071 Uiso 1 1 calc R . . A 1
C46 C 1.1554(3) 0.1475(3) 0.5346(3) 0.0640(11) Uani 1 1 d . . . C 1
H46 H 1.173021 0.141196 0.585030 0.077 Uiso 1 1 calc R . . C 1
C35 C 1.0388(3) -0.0176(3) 0.6162(2) 0.0645(11) Uani 1 1 d . . . D 1
H35A H 1.052137 0.028882 0.579399 0.097 Uiso 1 1 calc GR . . D 1
H35B H 1.014315 -0.052555 0.589489 0.097 Uiso 1 1 calc GR . . D 1
H35C H 1.099876 -0.054418 0.632103 0.097 Uiso 1 1 calc GR . . D 1
C51 C 0.9365(3) 0.4001(2) 0.5318(2) 0.0604(11) Uani 1 1 d . . . C 1
H51 H 1.006340 0.377402 0.514001 0.073 Uiso 1 1 calc R . . C 1
C32 C 0.4941(4) 0.3849(4) 0.5901(3) 0.0732(14) Uani 1 1 d . . . E 1
C53 C 0.7364(3) 0.4726(3) 0.5813(3) 0.0703(12) Uani 1 1 d . . . C 1
H53 H 0.666529 0.497797 0.596951 0.084 Uiso 1 1 calc R . . C 1
C33 C 0.8036(4) 0.2828(3) 0.7138(2) 0.0766(13) Uani 1 1 d D . . . .
H33A H 0.826786 0.300101 0.658282 0.115 Uiso 0.409(5) 1 calc GR . P F 1
H33B H 0.774680 0.237384 0.714460 0.115 Uiso 0.409(5) 1 calc GR . P F 1
H33C H 0.859492 0.260581 0.740331 0.115 Uiso 0.409(5) 1 calc GR . P F 1
H33D H 0.772190 0.268245 0.675911 0.115 Uiso 0.591(5) 1 calc GR . P F 2
H33E H 0.854639 0.230519 0.728073 0.115 Uiso 0.591(5) 1 calc GR . P F 2
H33F H 0.833969 0.326414 0.689097 0.115 Uiso 0.591(5) 1 calc GR . P F 2
C30 C 0.7182(5) 0.6920(4) 0.4497(3) 0.0839(16) Uani 1 1 d . . . . .
C52 C 0.8960(4) 0.4684(3) 0.5849(3) 0.0764(14) Uani 1 1 d . . . . .
H52 H 0.938378 0.490263 0.603360 0.092 Uiso 1 1 calc R . . C .
C54 C 0.7958(4) 0.5041(3) 0.6105(3) 0.0790(14) Uani 1 1 d . . . . .
H54 H 0.767930 0.549562 0.647599 0.095 Uiso 1 1 calc R . . C .
C31 C 0.5564(4) 0.3313(4) 0.6346(3) 0.0986(17) Uani 1 1 d . . . . .
H31A H 0.613010 0.291332 0.599331 0.148 Uiso 1 1 calc GR . . E .
H31B H 0.521430 0.298086 0.673471 0.148 Uiso 1 1 calc GR . . E .
H31C H 0.579759 0.365681 0.663030 0.148 Uiso 1 1 calc GR . . E .
N10 N 0.4389(5) 0.4305(4) 0.5557(3) 0.142(2) Uani 1 1 d . U . . .
C29 C 0.7888(5) 0.6235(4) 0.4101(3) 0.111(2) Uani 1 1 d . . . . .
H29A H 0.811221 0.641346 0.354636 0.166 Uiso 1 1 calc GR . . . .
H29B H 0.761446 0.576998 0.410657 0.166 Uiso 1 1 calc GR . . . .
H29C H 0.844757 0.602478 0.436523 0.166 Uiso 1 1 calc GR . . . .
C34 C 0.7257(8) 0.3611(7) 0.7581(6) 0.0535(16) Uani 0.409(5) 1 d D . P F 1
N9 N 0.6548(5) 0.7500(4) 0.4863(3) 0.1250(19) Uani 1 1 d . . . . .
N11 N 0.6657(7) 0.4189(7) 0.7933(6) 0.0807(18) Uani 0.409(5) 1 d D . P F 1
N11A N 0.6750(5) 0.3460(5) 0.8381(4) 0.0807(18) Uani 0.591(5) 1 d D . P F 2
C34A C 0.7318(5) 0.3162(5) 0.7835(4) 0.0535(16) Uani 0.591(5) 1 d D . P F 2
C3A C 0.5039(16) 0.9562(12) 0.5153(12) 0.096(6) Uani 0.5 1 d D U P G -1
C1A C 0.5215(9) 0.4607(9) 1.0164(8) 0.064(4) Uani 0.5 1 d D U P H -1
N1A N 0.5043(6) 0.4069(4) 1.0550(5) 0.066(2) Uani 0.5 1 d D U P H -1
N2A N 0.4755(12) 0.9070(8) 0.5595(7) 0.162(5) Uani 0.5 1 d D U P G -1
C4A C 0.5264(12) 1.0274(10) 0.4646(10) 0.068(4) Uani 0.5 1 d D U P G -1
H4AA H 0.535814 1.015317 0.408163 0.102 Uiso 0.5 1 calc GR . P G -1
H4AB H 0.586957 1.032964 0.473461 0.102 Uiso 0.5 1 calc GR . P G -1
H4AC H 0.471475 1.081652 0.478107 0.102 Uiso 0.5 1 calc GR . P G -1
C0AA C 0.5234(9) 0.5399(8) 0.9682(8) 0.061(3) Uani 0.5 1 d D U P H -1
H0AA H 0.568521 0.563567 0.983738 0.091 Uiso 0.5 1 calc GR . P H -1
H0AB H 0.456795 0.582780 0.977268 0.091 Uiso 0.5 1 calc GR . P H -1
H0AC H 0.546303 0.525998 0.911275 0.091 Uiso 0.5 1 calc GR . P H -1

loop_
_atom_site_aniso_label
_atom_site_aniso_U_11
_atom_site_aniso_U_22
_atom_site_aniso_U_33
_atom_site_aniso_U_23
_atom_site_aniso_U_13
_atom_site_aniso_U_12
Ag1 0.03386(14) 0.02781(13) 0.03002(13) -0.00176(9) -0.00209(10) -0.00992(10)
Ag2 0.02739(13) 0.03327(14) 0.03235(13) 0.00346(10) -0.00508(10) -0.00763(10)
N6 0.0254(13) 0.0225(12) 0.0283(12) 0.0047(10) -0.0044(10) -0.0050(11)
N7 0.0354(15) 0.0196(12) 0.0290(13) 0.0010(10) -0.0079(11) -0.0095(11)
N3 0.0321(14) 0.0212(13) 0.0340(14) 0.0005(11) 0.0005(11) -0.0097(11)
N2 0.0325(15) 0.0267(13) 0.0290(13) 0.0011(11) -0.0070(11) -0.0066(11)
N1 0.0309(14) 0.0227(13) 0.0385(14) -0.0042(11) -0.0099(11) -0.0019(11)
N4 0.0263(14) 0.0211(13) 0.0487(16) -0.0008(11) -0.0015(12) -0.0086(11)
N8 0.0388(16) 0.0307(14) 0.0352(14) 0.0056(11) -0.0141(12) -0.0169(12)
N5 0.0338(15) 0.0314(14) 0.0297(13) 0.0067(11) -0.0085(11) -0.0148(12)
C73 0.0208(15) 0.0293(16) 0.0271(14) 0.0042(12) -0.0028(12) -0.0107(13)
C3 0.0287(17) 0.0224(15) 0.0342(16) 0.0007(13) -0.0084(13) -0.0003(13)
C67 0.0264(15) 0.0136(13) 0.0281(14) 0.0008(11) -0.0056(12) -0.0073(12)
C79 0.0267(15) 0.0208(14) 0.0270(14) 0.0031(12) -0.0118(12) -0.0053(12)
C20 0.0333(17) 0.0222(15) 0.0329(16) 0.0053(12) -0.0088(13) -0.0131(13)
C61 0.0263(16) 0.0238(15) 0.0270(14) -0.0042(12) -0.0062(12) -0.0089(13)
C24 0.0287(17) 0.0363(17) 0.0314(16) 0.0051(13) -0.0088(13) -0.0144(14)
C17 0.0299(16) 0.0227(15) 0.0308(15) 0.0066(12) -0.0102(13) -0.0077(13)
C68 0.0259(16) 0.0227(15) 0.0296(15) 0.0005(12) -0.0049(12) -0.0062(13)
C00K 0.0291(17) 0.0375(17) 0.0280(15) 0.0000(13) -0.0034(13) -0.0148(14)
C75 0.0261(16) 0.0263(16) 0.0401(17) 0.0028(13) -0.0090(13) -0.0116(13)
C69 0.0289(16) 0.0235(15) 0.0339(16) 0.0000(13) -0.0063(13) -0.0094(13)
C7 0.0294(17) 0.0198(15) 0.0406(17) 0.0019(13) -0.0045(13) -0.0110(13)
C00O 0.0252(16) 0.0310(16) 0.0309(15) -0.0035(13) -0.0073(12) -0.0048(13)
C5 0.0379(18) 0.0221(15) 0.0359(17) 0.0041(13) -0.0071(14) -0.0071(14)
C71 0.0404(19) 0.0262(16) 0.0312(16) -0.0080(13) 0.0026(14) -0.0107(14)
C37 0.0279(16) 0.0220(15) 0.0335(16) -0.0066(13) -0.0084(13) -0.0009(13)
C81 0.0326(18) 0.0316(17) 0.0382(17) -0.0040(14) -0.0080(14) -0.0074(14)
C55 0.0233(16) 0.0254(16) 0.0500(19) 0.0013(14) -0.0125(14) -0.0064(13)
C62 0.0304(17) 0.0257(15) 0.0322(16) -0.0023(13) -0.0054(13) -0.0090(13)
C19 0.0332(17) 0.0213(15) 0.0314(16) 0.0043(12) -0.0060(13) -0.0065(13)
C10 0.0225(16) 0.0269(16) 0.0432(18) -0.0055(14) -0.0030(13) -0.0078(13)
C65 0.0247(16) 0.0318(17) 0.0375(17) -0.0097(14) -0.0061(13) -0.0036(13)
C70 0.0363(18) 0.0263(16) 0.0375(17) 0.0023(13) -0.0163(14) -0.0098(14)
C16 0.0281(17) 0.0447(19) 0.0335(17) 0.0092(15) -0.0034(13) -0.0137(15)
C1 0.0299(18) 0.0307(17) 0.054(2) -0.0037(15) -0.0152(15) -0.0053(14)
C63 0.0305(17) 0.0285(16) 0.0314(16) 0.0001(13) -0.0064(13) -0.0073(14)
C6 0.042(2) 0.0356(19) 0.0435(19) -0.0037(15) 0.0091(16) -0.0168(16)
C56 0.0352(18) 0.0307(17) 0.0406(18) 0.0031(14) -0.0107(14) -0.0114(15)
C74 0.0376(18) 0.0311(17) 0.0299(16) 0.0009(13) -0.0073(13) -0.0077(14)
C18 0.0291(17) 0.0349(18) 0.0320(16) 0.0033(14) -0.0026(13) -0.0029(14)
C38 0.0348(18) 0.0289(17) 0.0414(18) 0.0072(14) -0.0128(14) -0.0088(14)
C26 0.0339(19) 0.049(2) 0.052(2) 0.0066(17) -0.0155(16) -0.0236(17)
C72 0.052(2) 0.0304(17) 0.0269(16) 0.0002(13) -0.0108(15) -0.0151(16)
C43 0.0355(18) 0.0304(17) 0.0447(18) -0.0001(14) -0.0147(15) -0.0127(15)
C41 0.0321(18) 0.045(2) 0.0443(19) 0.0018(16) -0.0099(15) -0.0156(16)
C2 0.0363(19) 0.0351(18) 0.0384(18) -0.0136(14) -0.0076(14) -0.0015(15)
C9 0.0291(18) 0.0295(17) 0.063(2) -0.0042(16) -0.0114(16) -0.0110(14)
C28 0.0321(18) 0.042(2) 0.052(2) 0.0050(16) -0.0200(15) -0.0139(16)
C80 0.0372(18) 0.0352(17) 0.0294(15) 0.0006(13) -0.0098(13) -0.0180(15)
C82 0.052(2) 0.0295(17) 0.0429(19) -0.0110(15) -0.0180(16) -0.0066(16)
C23 0.038(2) 0.048(2) 0.047(2) 0.0134(16) -0.0182(16) -0.0248(17)
C39 0.0411(19) 0.0326(17) 0.0327(16) 0.0002(14) -0.0109(14) -0.0073(15)
C15 0.046(2) 0.049(2) 0.0376(18) 0.0087(15) -0.0168(15) -0.0269(17)
C4 0.0386(19) 0.0425(19) 0.0297(16) -0.0054(14) -0.0023(14) -0.0039(16)
C21 0.051(2) 0.0274(17) 0.0329(17) -0.0024(14) -0.0056(15) -0.0091(16)
C64 0.0373(19) 0.0430(19) 0.0287(16) 0.0025(14) -0.0016(14) -0.0157(16)
C27 0.051(2) 0.0335(18) 0.056(2) 0.0065(16) -0.0286(17) -0.0211(17)
C22 0.058(2) 0.0352(18) 0.0341(17) -0.0005(14) -0.0169(16) -0.0165(17)
C59 0.0336(19) 0.0408(19) 0.0425(19) 0.0027(15) -0.0088(15) -0.0082(16)
C25 0.050(2) 0.0409(19) 0.053(2) 0.0060(16) -0.0341(18) -0.0188(17)
C76 0.0340(18) 0.0211(16) 0.054(2) 0.0031(14) -0.0074(15) -0.0111(14)
C66 0.0297(18) 0.046(2) 0.0325(17) -0.0078(15) 0.0015(13) -0.0131(16)
C83 0.046(2) 0.044(2) 0.0444(19) 0.0063(16) -0.0162(16) -0.0284(17)
C44 0.0353(19) 0.0378(19) 0.0461(19) 0.0040(16) -0.0085(15) -0.0085(16)
C84 0.056(2) 0.0347(18) 0.052(2) 0.0016(16) -0.0262(18) -0.0239(17)
C8 0.0312(19) 0.0349(19) 0.057(2) -0.0076(16) 0.0078(16) -0.0121(16)
C11 0.074(3) 0.0357(19) 0.052(2) 0.0063(16) -0.035(2) -0.0246(19)
C77 0.0390(19) 0.044(2) 0.0309(16) 0.0078(15) -0.0127(14) -0.0113(16)
C78 0.0332(18) 0.0305(18) 0.0473(19) 0.0125(15) -0.0096(15) -0.0092(15)
C49 0.043(2) 0.0273(17) 0.0459(19) -0.0066(14) -0.0126(16) -0.0076(15)
C45 0.043(2) 0.059(2) 0.057(2) -0.0164(19) -0.0239(18) 0.0021(19)
C42 0.043(2) 0.047(2) 0.047(2) 0.0042(17) -0.0049(16) -0.0236(18)
C40 0.053(2) 0.042(2) 0.0375(18) 0.0086(16) -0.0088(16) -0.0175(18)
C57 0.0358(19) 0.0289(17) 0.065(2) 0.0011(16) -0.0180(17) -0.0101(15)
C60 0.0330(19) 0.050(2) 0.055(2) 0.0159(18) -0.0131(16) -0.0121(17)
C50 0.052(2) 0.0314(18) 0.057(2) -0.0152(17) -0.0120(18) -0.0020(17)
C14 0.086(3) 0.0349(19) 0.063(2) 0.0071(17) -0.041(2) -0.033(2)
C13 0.083(3) 0.046(2) 0.048(2) -0.0023(18) -0.038(2) -0.018(2)
B2 0.0239(17) 0.0216(16) 0.0268(16) 0.0001(13) -0.0046(13) -0.0057(14)
C36 0.052(2) 0.046(2) 0.041(2) -0.0052(17) -0.0139(18) 0.0059(18)
N12 0.069(3) 0.092(3) 0.049(2) -0.020(2) -0.0081(19) 0.014(2)
C58 0.042(2) 0.0348(19) 0.078(3) 0.0214(19) -0.0210(19) -0.0186(17)
C47 0.037(2) 0.042(2) 0.067(3) 0.0041(19) -0.0075(18) -0.0007(17)
B1 0.0297(19) 0.0251(18) 0.0396(19) -0.0033(15) -0.0125(15) -0.0057(15)
C48 0.036(2) 0.044(2) 0.083(3) 0.001(2) -0.023(2) -0.0006(17)
C12 0.090(3) 0.034(2) 0.068(3) -0.0075(18) -0.042(2) -0.021(2)
C46 0.056(3) 0.066(3) 0.074(3) -0.004(2) -0.039(2) -0.008(2)
C35 0.059(3) 0.050(2) 0.057(2) -0.0037(19) 0.004(2) 0.006(2)
C51 0.061(3) 0.049(2) 0.078(3) -0.023(2) -0.016(2) -0.020(2)
C32 0.096(4) 0.087(4) 0.044(3) -0.017(2) -0.004(2) -0.043(3)
C53 0.067(3) 0.041(2) 0.086(3) -0.022(2) -0.010(2) 0.004(2)
C33 0.078(3) 0.089(4) 0.054(3) -0.001(2) -0.008(2) -0.022(3)
C30 0.092(4) 0.092(4) 0.059(3) 0.012(3) -0.006(3) -0.033(4)
C52 0.103(4) 0.053(3) 0.091(3) -0.023(2) -0.034(3) -0.032(3)
C54 0.110(4) 0.038(2) 0.080(3) -0.027(2) -0.018(3) -0.008(3)
C31 0.101(4) 0.090(4) 0.080(4) -0.011(3) 0.010(3) -0.018(3)
N10 0.137(5) 0.177(6) 0.089(4) -0.048(4) -0.044(4) 0.003(4)
C29 0.118(5) 0.123(5) 0.075(4) -0.004(4) 0.008(3) -0.041(4)
C34 0.055(3) 0.062(5) 0.055(4) -0.001(3) -0.023(3) -0.026(4)
N9 0.138(5) 0.117(5) 0.119(4) 0.032(4) -0.015(4) -0.061(4)
N11 0.049(3) 0.108(5) 0.090(5) -0.047(4) -0.004(3) -0.026(4)
N11A 0.049(3) 0.108(5) 0.090(5) -0.047(4) -0.004(3) -0.026(4)
C34A 0.055(3) 0.062(5) 0.055(4) -0.001(3) -0.023(3) -0.026(4)
C3A 0.114(10) 0.097(8) 0.093(9) 0.014(7) -0.051(7) -0.042(7)
C1A 0.084(8) 0.059(6) 0.059(6) -0.009(5) -0.017(6) -0.033(6)
N1A 0.084(6) 0.047(4) 0.084(5) 0.016(4) -0.044(4) -0.031(4)
N2A 0.290(13) 0.159(9) 0.130(8) 0.068(7) -0.126(9) -0.155(10)
C4A 0.082(9) 0.063(6) 0.080(8) -0.007(5) -0.054(7) -0.024(6)
C0AA 0.069(8) 0.059(7) 0.057(7) -0.014(5) -0.024(6) -0.015(6)

loop_
_atom_type_symbol
_atom_type_description
_atom_type_scat_dispersion_real
_atom_type_scat_dispersion_imag
_atom_type_scat_source
C C 0.0033 0.0016 'International Tables Vol C Tables 4.2.6.8 and 6.1.1.4'
H H 0.0000 0.0000 'International Tables Vol C Tables 4.2.6.8 and 6.1.1.4'
Ag Ag -0.8971 1.1015 'International Tables Vol C Tables 4.2.6.8 and 6.1.1.4'
B B 0.0013 0.0007 'International Tables Vol C Tables 4.2.6.8 and 6.1.1.4'
N N 0.0061 0.0033 'International Tables Vol C Tables 4.2.6.8 and 6.1.1.4'

loop_
_geom_angle_atom_site_label_1
_geom_angle_atom_site_label_2
_geom_angle_atom_site_label_3
_geom_angle
_geom_angle_site_symmetry_1
_geom_angle_site_symmetry_3
_geom_angle_publ_flag
C17 Ag1 C3 170.05(11) 2_667 . ?
C20 Ag2 C7 167.22(11) . 2_667 ?
C17 N6 C19 124.7(2) . . ?
C17 N6 C18 112.0(2) . . ?
C18 N6 C19 123.3(3) . . ?
C20 N7 C19 124.2(2) . . ?
C20 N7 C21 111.6(3) . . ?
C21 N7 C19 124.2(3) . . ?
C7 N3 C5 124.1(2) . . ?
C7 N3 C6 111.0(3) . . ?
C6 N3 C5 124.8(3) . . ?
C3 N2 C5 124.0(2) . . ?
C3 N2 C4 111.0(3) . . ?
C4 N2 C5 124.8(3) . . ?
C3 N1 C1 124.9(3) . . ?
C3 N1 C2 111.5(3) . . ?
C2 N1 C1 123.5(3) . . ?
C7 N4 C9 124.2(3) . . ?
C7 N4 C8 111.4(3) . . ?
C8 N4 C9 124.3(3) . . ?
C20 N8 C23 124.9(3) . . ?
C20 N8 C22 111.5(3) . . ?
C22 N8 C23 123.6(3) . . ?
C17 N5 C16 111.5(2) . . ?
C17 N5 C15 123.9(3) . . ?
C16 N5 C15 124.4(3) . . ?
C75 C73 C74 114.9(3) . . ?
C75 C73 B2 124.6(3) . . ?
C74 C73 B2 120.5(3) . . ?
N2 C3 Ag1 130.3(2) . . ?
N1 C3 Ag1 125.6(2) . . ?
N1 C3 N2 104.1(2) . . ?
C68 C67 C69 114.0(3) . . ?
C68 C67 B2 124.7(2) . . ?
C69 C67 B2 121.2(2) . . ?
C81 C79 C80 114.8(3) . . ?
C81 C79 B2 122.4(2) . . ?
C80 C79 B2 122.3(2) . . ?
N7 C20 Ag2 130.6(2) . . ?
N7 C20 N8 103.7(3) . . ?
N8 C20 Ag2 125.6(2) . . ?
C62 C61 B2 121.4(2) . . ?
C63 C61 C62 114.7(3) . . ?
C63 C61 B2 123.7(2) . . ?
C26 C24 C23 119.3(3) . . ?
C25 C24 C26 118.4(3) . . ?
C25 C24 C23 122.3(3) . . ?
N6 C17 Ag1 130.59(19) . 2_667 ?
N6 C17 N5 103.3(2) . . ?
N5 C17 Ag1 125.1(2) . 2_667 ?
C67 C68 H68 118.2 . . ?
C70 C68 C67 123.6(3) . . ?
C70 C68 H68 118.2 . . ?
C14 C00K C15 124.7(3) . . ?
C13 C00K C15 118.2(3) . . ?
C13 C00K C14 117.1(3) . . ?
C73 C75 H75 118.3 . . ?
C76 C75 C73 123.4(3) . . ?
C76 C75 H75 118.3 . . ?
C67 C69 H69 118.4 . . ?
C71 C69 C67 123.3(3) . . ?
C71 C69 H69 118.4 . . ?
N3 C7 Ag2 131.8(2) . 2_667 ?
N4 C7 Ag2 123.8(2) . 2_667 ?
N4 C7 N3 104.1(2) . . ?
C28 C00O C1 118.0(3) . . ?
C27 C00O C1 123.0(3) . . ?
C27 C00O C28 118.9(3) . . ?
N3 C5 H5A 109.0 . . ?
N3 C5 H5B 109.0 . . ?
N2 C5 N3 112.7(2) . . ?
N2 C5 H5A 109.0 . . ?
N2 C5 H5B 109.0 . . ?
H5A C5 H5B 107.8 . . ?
C69 C71 H71 119.9 . . ?
C72 C71 C69 120.3(3) . . ?
C72 C71 H71 119.9 . . ?
C38 C37 C39 114.9(3) . . ?
C38 C37 B1 124.1(3) . . ?
C39 C37 B1 120.8(3) . . ?
C79 C81 H81 118.6 . . ?
C82 C81 C79 122.8(3) . . ?
C82 C81 H81 118.6 . . ?
C56 C55 C57 113.9(3) . . ?
C56 C55 B1 123.6(3) . . ?
C57 C55 B1 122.2(3) . . ?
C61 C62 H62 118.4 . . ?
C65 C62 C61 123.3(3) . . ?
C65 C62 H62 118.4 . . ?
N6 C19 H19A 109.3 . . ?
N6 C19 H19B 109.3 . . ?
N7 C19 N6 111.8(2) . . ?
N7 C19 H19A 109.3 . . ?
N7 C19 H19B 109.3 . . ?
H19A C19 H19B 107.9 . . ?
C11 C10 C9 124.4(3) . . ?
C12 C10 C9 118.2(3) . . ?
C12 C10 C11 117.4(3) . . ?
C62 C65 H65 120.1 . . ?
C62 C65 C66 119.7(3) . . ?
C66 C65 H65 120.1 . . ?
C68 C70 H70 120.0 . . ?
C72 C70 C68 120.0(3) . . ?
C72 C70 H70 120.0 . . ?
N5 C16 H16 126.4 . . ?
C18 C16 N5 107.2(3) . . ?
C18 C16 H16 126.4 . . ?
N1 C1 C00O 114.9(3) . . ?
N1 C1 H1A 108.5 . . ?
N1 C1 H1B 108.5 . . ?
C00O C1 H1A 108.5 . . ?
C00O C1 H1B 108.5 . . ?
H1A C1 H1B 107.5 . . ?
C61 C63 H63 118.6 . . ?
C64 C63 C61 122.8(3) . . ?
C64 C63 H63 118.6 . . ?
N3 C6 H6 126.8 . . ?
C8 C6 N3 106.3(3) . . ?
C8 C6 H6 126.8 . . ?
C55 C56 H56 118.0 . . ?
C59 C56 C55 123.9(3) . . ?
C59 C56 H56 118.0 . . ?
C73 C74 H74 118.7 . . ?
C77 C74 C73 122.6(3) . . ?
C77 C74 H74 118.7 . . ?
N6 C18 H18 127.0 . . ?
C16 C18 N6 106.1(3) . . ?
C16 C18 H18 127.0 . . ?
C37 C38 H38 118.6 . . ?
C37 C38 C41 122.8(3) . . ?
C41 C38 H38 118.6 . . ?
C24 C26 H26 119.6 . . ?
C24 C26 C28 120.7(3) . . ?
C28 C26 H26 119.6 . . ?
C71 C72 C70 118.7(3) . . ?
C71 C72 H72 120.6 . . ?
C70 C72 H72 120.6 . . ?
C44 C43 C45 114.0(3) . . ?
C44 C43 B1 123.0(3) . . ?
C45 C43 B1 122.9(3) . . ?
C38 C41 H41 119.9 . . ?
C42 C41 C38 120.2(3) . . ?
C42 C41 H41 119.9 . . ?
N1 C2 H2 126.6 . . ?
C4 C2 N1 106.8(3) . . ?
C4 C2 H2 126.6 . . ?
N4 C9 C10 115.2(2) . . ?
N4 C9 H9A 108.5 . . ?
N4 C9 H9B 108.5 . . ?
C10 C9 H9A 108.5 . . ?
C10 C9 H9B 108.5 . . ?
H9A C9 H9B 107.5 . . ?
C00O C28 C26 120.5(3) . . ?
C00O C28 H28 119.8 . . ?
C26 C28 H28 119.8 . . ?
C79 C80 H80 118.7 . . ?
C83 C80 C79 122.6(3) . . ?
C83 C80 H80 118.7 . . ?
C81 C82 H82 119.8 . . ?
C84 C82 C81 120.4(3) . . ?
C84 C82 H82 119.8 . . ?
N8 C23 C24 113.4(2) . . ?
N8 C23 H23A 108.9 . . ?
N8 C23 H23B 108.9 . . ?
C24 C23 H23A 108.9 . . ?
C24 C23 H23B 108.9 . . ?
H23A C23 H23B 107.7 . . ?
C37 C39 H39 118.5 . . ?
C40 C39 C37 123.0(3) . . ?
C40 C39 H39 118.5 . . ?
N5 C15 C00K 116.4(2) . . ?
N5 C15 H15A 108.2 . . ?
N5 C15 H15B 108.2 . . ?
C00K C15 H15A 108.2 . . ?
C00K C15 H15B 108.2 . . ?
H15A C15 H15B 107.3 . . ?
N2 C4 H4 126.7 . . ?
C2 C4 N2 106.6(3) . . ?
C2 C4 H4 126.7 . . ?
N7 C21 H21 127.0 . . ?
C22 C21 N7 106.1(3) . . ?
C22 C21 H21 127.0 . . ?
C63 C64 H64 119.9 . . ?
C66 C64 C63 120.3(3) . . ?
C66 C64 H64 119.9 . . ?
C00O C27 H27 119.6 . . ?
C00O C27 C25 120.8(3) . . ?
C25 C27 H27 119.6 . . ?
N8 C22 H22 126.4 . . ?
C21 C22 N8 107.1(3) . . ?
C21 C22 H22 126.4 . . ?
C56 C59 H59 120.1 . . ?
C60 C59 C56 119.8(3) . . ?
C60 C59 H59 120.1 . . ?
C24 C25 C27 120.6(3) . . ?
C24 C25 H25 119.7 . . ?
C27 C25 H25 119.7 . . ?
C75 C76 H76 120.2 . . ?
C78 C76 C75 119.7(3) . . ?
C78 C76 H76 120.2 . . ?
C65 C66 H66 120.4 . . ?
C64 C66 C65 119.2(3) . . ?
C64 C66 H66 120.4 . . ?
C80 C83 H83 119.7 . . ?
C84 C83 C80 120.6(3) . . ?
C84 C83 H83 119.7 . . ?
C43 C44 H44 118.2 . . ?
C47 C44 C43 123.7(3) . . ?
C47 C44 H44 118.2 . . ?
C82 C84 H84 120.6 . . ?
C83 C84 C82 118.8(3) . . ?
C83 C84 H84 120.6 . . ?
N4 C8 H8 126.4 . . ?
C6 C8 N4 107.2(3) . . ?
C6 C8 H8 126.4 . . ?
C10 C11 H11 119.6 . . ?
C10 C11 C14 120.8(3) . . ?
C14 C11 H11 119.6 . . ?
C74 C77 H77 119.9 . . ?
C78 C77 C74 120.3(3) . . ?
C78 C77 H77 119.9 . . ?
C76 C78 H78 120.5 . . ?
C77 C78 C76 119.1(3) . . ?
C77 C78 H78 120.5 . . ?
C50 C49 B1 120.7(3) . . ?
C51 C49 C50 114.7(3) . . ?
C51 C49 B1 124.5(3) . . ?
C43 C45 H45 118.6 . . ?
C43 C45 C46 122.8(4) . . ?
C46 C45 H45 118.6 . . ?
C41 C42 H42 120.5 . . ?
C41 C42 C40 119.0(3) . . ?
C40 C42 H42 120.5 . . ?
C39 C40 H40 120.0 . . ?
C42 C40 C39 120.1(3) . . ?
C42 C40 H40 120.0 . . ?
C55 C57 H57 118.5 . . ?
C58 C57 C55 122.9(3) . . ?
C58 C57 H57 118.5 . . ?
C59 C60 H60 120.7 . . ?
C58 C60 C59 118.7(3) . . ?
C58 C60 H60 120.7 . . ?
C49 C50 H50 118.4 . . ?
C53 C50 C49 123.1(4) . . ?
C53 C50 H50 118.4 . . ?
C00K C14 C11 121.5(3) . . ?
C00K C14 H14 119.2 . . ?
C11 C14 H14 119.2 . . ?
C00K C13 H13 119.2 . . ?
C00K C13 C12 121.7(3) . . ?
C12 C13 H13 119.2 . . ?
C73 B2 C67 110.0(2) . . ?
C73 B2 C79 106.6(2) . . ?
C67 B2 C79 111.1(2) . . ?
C61 B2 C73 109.2(2) . . ?
C61 B2 C67 111.8(2) . . ?
C61 B2 C79 108.0(2) . . ?
N12 C36 C35 177.9(5) . . ?
C57 C58 H58 119.6 . . ?
C60 C58 C57 120.8(3) . . ?
C60 C58 H58 119.6 . . ?
C44 C47 H47 119.8 . . ?
C48 C47 C44 120.4(4) . . ?
C48 C47 H47 119.8 . . ?
C55 B1 C37 112.3(2) . . ?
C55 B1 C43 108.0(3) . . ?
C55 B1 C49 109.2(2) . . ?
C43 B1 C37 108.3(2) . . ?
C49 B1 C37 107.0(3) . . ?
C49 B1 C43 112.1(3) . . ?
C47 C48 H48 120.7 . . ?
C47 C48 C46 118.6(4) . . ?
C46 C48 H48 120.7 . . ?
C10 C12 C13 121.5(3) . . ?
C10 C12 H12 119.2 . . ?
C13 C12 H12 119.2 . . ?
C45 C46 H46 119.8 . . ?
C48 C46 C45 120.5(4) . . ?
C48 C46 H46 119.8 . . ?
C36 C35 H35A 109.5 . . ?
C36 C35 H35B 109.5 . . ?
C36 C35 H35C 109.5 . . ?
H35A C35 H35B 109.5 . . ?
H35A C35 H35C 109.5 . . ?
H35B C35 H35C 109.5 . . ?
C49 C51 H51 118.8 . . ?
C49 C51 C52 122.5(4) . . ?
C52 C51 H51 118.8 . . ?
N10 C32 C31 177.1(6) . . ?
C50 C53 H53 119.7 . . ?
C54 C53 C50 120.6(4) . . ?
C54 C53 H53 119.7 . . ?
H33A C33 H33B 109.5 . . ?
H33A C33 H33C 109.5 . . ?
H33B C33 H33C 109.5 . . ?
H33D C33 H33E 109.5 . . ?
H33D C33 H33F 109.5 . . ?
H33E C33 H33F 109.5 . . ?
C34 C33 H33A 109.5 . . ?
C34 C33 H33B 109.5 . . ?
C34 C33 H33C 109.5 . . ?
C34A C33 H33D 109.5 . . ?
C34A C33 H33E 109.5 . . ?
C34A C33 H33F 109.5 . . ?
N9 C30 C29 177.4(6) . . ?
C51 C52 H52 119.8 . . ?
C54 C52 C51 120.5(4) . . ?
C54 C52 H52 119.8 . . ?
C53 C54 H54 120.8 . . ?
C52 C54 C53 118.4(4) . . ?
C52 C54 H54 120.8 . . ?
C32 C31 H31A 109.5 . . ?
C32 C31 H31B 109.5 . . ?
C32 C31 H31C 109.5 . . ?
H31A C31 H31B 109.5 . . ?
H31A C31 H31C 109.5 . . ?
H31B C31 H31C 109.5 . . ?
C30 C29 H29A 109.5 . . ?
C30 C29 H29B 109.5 . . ?
C30 C29 H29C 109.5 . . ?
H29A C29 H29B 109.5 . . ?
H29A C29 H29C 109.5 . . ?
H29B C29 H29C 109.5 . . ?
N11 C34 C33 178.0(12) . . ?
N11A C34A C33 177.2(9) . . ?
N2A C3A C4A 172(2) . . ?
N1A C1A C0AA 168.8(14) . . ?
C3A C4A H4AA 109.5 . . ?
C3A C4A H4AB 109.5 . . ?
C3A C4A H4AC 109.5 . . ?
H4AA C4A H4AB 109.5 . . ?
H4AA C4A H4AC 109.5 . . ?
H4AB C4A H4AC 109.5 . . ?
C1A C0AA H0AA 109.5 . . ?
C1A C0AA H0AB 109.5 . . ?
C1A C0AA H0AC 109.5 . . ?
H0AA C0AA H0AB 109.5 . . ?
H0AA C0AA H0AC 109.5 . . ?
H0AB C0AA H0AC 109.5 . . ?

loop_
_geom_bond_atom_site_label_1
_geom_bond_atom_site_label_2
_geom_bond_distance
_geom_bond_site_symmetry_2
_geom_bond_publ_flag
Ag1 C3 2.091(3) . ?
Ag1 C17 2.085(3) 2_667 ?
Ag2 C20 2.082(3) . ?
Ag2 C7 2.087(3) 2_667 ?
N6 C17 1.352(4) . ?
N6 C19 1.457(3) . ?
N6 C18 1.382(4) . ?
N7 C20 1.350(4) . ?
N7 C19 1.455(4) . ?
N7 C21 1.385(4) . ?
N3 C7 1.358(4) . ?
N3 C5 1.453(4) . ?
N3 C6 1.390(4) . ?
N2 C3 1.355(4) . ?
N2 C5 1.445(4) . ?
N2 C4 1.394(4) . ?
N1 C3 1.355(4) . ?
N1 C1 1.457(4) . ?
N1 C2 1.382(4) . ?
N4 C7 1.350(4) . ?
N4 C9 1.459(4) . ?
N4 C8 1.377(4) . ?
N8 C20 1.357(4) . ?
N8 C23 1.462(4) . ?
N8 C22 1.370(4) . ?
N5 C17 1.356(4) . ?
N5 C16 1.377(4) . ?
N5 C15 1.462(4) . ?
C73 C75 1.392(4) . ?
C73 C74 1.401(4) . ?
C73 B2 1.649(4) . ?
C67 C68 1.398(4) . ?
C67 C69 1.408(4) . ?
C67 B2 1.654(4) . ?
C79 C81 1.396(4) . ?
C79 C80 1.400(4) . ?
C79 B2 1.659(4) . ?
C61 C62 1.407(4) . ?
C61 C63 1.395(4) . ?
C61 B2 1.648(4) . ?
C24 C26 1.381(4) . ?
C24 C23 1.511(4) . ?
C24 C25 1.380(4) . ?
C68 H68 0.9500 . ?
C68 C70 1.392(4) . ?
C00K C15 1.519(4) . ?
C00K C14 1.368(4) . ?
C00K C13 1.365(4) . ?
C75 H75 0.9500 . ?
C75 C76 1.389(4) . ?
C69 H69 0.9500 . ?
C69 C71 1.390(4) . ?
C00O C1 1.516(4) . ?
C00O C28 1.378(4) . ?
C00O C27 1.370(4) . ?
C5 H5A 0.9900 . ?
C5 H5B 0.9900 . ?
C71 H71 0.9500 . ?
C71 C72 1.379(4) . ?
C37 C38 1.390(4) . ?
C37 C39 1.397(4) . ?
C37 B1 1.656(4) . ?
C81 H81 0.9500 . ?
C81 C82 1.392(4) . ?
C55 C56 1.397(4) . ?
C55 C57 1.403(4) . ?
C55 B1 1.637(5) . ?
C62 H62 0.9500 . ?
C62 C65 1.380(4) . ?
C19 H19A 0.9900 . ?
C19 H19B 0.9900 . ?
C10 C9 1.510(4) . ?
C10 C11 1.373(4) . ?
C10 C12 1.364(5) . ?
C65 H65 0.9500 . ?
C65 C66 1.388(4) . ?
C70 H70 0.9500 . ?
C70 C72 1.383(4) . ?
C16 H16 0.9500 . ?
C16 C18 1.334(4) . ?
C1 H1A 0.9900 . ?
C1 H1B 0.9900 . ?
C63 H63 0.9500 . ?
C63 C64 1.394(4) . ?
C6 H6 0.9500 . ?
C6 C8 1.335(5) . ?
C56 H56 0.9500 . ?
C56 C59 1.385(4) . ?
C74 H74 0.9500 . ?
C74 C77 1.395(4) . ?
C18 H18 0.9500 . ?
C38 H38 0.9500 . ?
C38 C41 1.391(4) . ?
C26 H26 0.9500 . ?
C26 C28 1.382(4) . ?
C72 H72 0.9500 . ?
C43 C44 1.392(4) . ?
C43 C45 1.396(5) . ?
C43 B1 1.647(5) . ?
C41 H41 0.9500 . ?
C41 C42 1.370(4) . ?
C2 H2 0.9500 . ?
C2 C4 1.338(5) . ?
C9 H9A 0.9900 . ?
C9 H9B 0.9900 . ?
C28 H28 0.9500 . ?
C80 H80 0.9500 . ?
C80 C83 1.391(4) . ?
C82 H82 0.9500 . ?
C82 C84 1.373(5) . ?
C23 H23A 0.9900 . ?
C23 H23B 0.9900 . ?
C39 H39 0.9500 . ?
C39 C40 1.382(4) . ?
C15 H15A 0.9900 . ?
C15 H15B 0.9900 . ?
C4 H4 0.9500 . ?
C21 H21 0.9500 . ?
C21 C22 1.341(5) . ?
C64 H64 0.9500 . ?
C64 C66 1.371(4) . ?
C27 H27 0.9500 . ?
C27 C25 1.382(4) . ?
C22 H22 0.9500 . ?
C59 H59 0.9500 . ?
C59 C60 1.380(5) . ?
C25 H25 0.9500 . ?
C76 H76 0.9500 . ?
C76 C78 1.385(4) . ?
C66 H66 0.9500 . ?
C83 H83 0.9500 . ?
C83 C84 1.372(5) . ?
C44 H44 0.9500 . ?
C44 C47 1.384(5) . ?
C84 H84 0.9500 . ?
C8 H8 0.9500 . ?
C11 H11 0.9500 . ?
C11 C14 1.389(5) . ?
C77 H77 0.9500 . ?
C77 C78 1.372(5) . ?
C78 H78 0.9500 . ?
C49 C50 1.395(5) . ?
C49 B1 1.644(5) . ?
C49 C51 1.387(5) . ?
C45 H45 0.9500 . ?
C45 C46 1.399(5) . ?
C42 H42 0.9500 . ?
C42 C40 1.376(5) . ?
C40 H40 0.9500 . ?
C57 H57 0.9500 . ?
C57 C58 1.388(5) . ?
C60 H60 0.9500 . ?
C60 C58 1.369(5) . ?
C50 H50 0.9500 . ?
C50 C53 1.376(5) . ?
C14 H14 0.9500 . ?
C13 H13 0.9500 . ?
C13 C12 1.378(5) . ?
C36 N12 1.125(5) . ?
C36 C35 1.443(5) . ?
C58 H58 0.9500 . ?
C47 H47 0.9500 . ?
C47 C48 1.366(5) . ?
C48 H48 0.9500 . ?
C48 C46 1.367(6) . ?
C12 H12 0.9500 . ?
C46 H46 0.9500 . ?
C35 H35A 0.9800 . ?
C35 H35B 0.9800 . ?
C35 H35C 0.9800 . ?
C51 H51 0.9500 . ?
C51 C52 1.398(6) . ?
C32 C31 1.356(7) . ?
C32 N10 1.136(7) . ?
C53 H53 0.9500 . ?
C53 C54 1.373(6) . ?
C33 H33A 0.9800 . ?
C33 H33B 0.9800 . ?
C33 H33C 0.9800 . ?
C33 H33D 0.9800 . ?
C33 H33E 0.9800 . ?
C33 H33F 0.9800 . ?
C33 C34 1.526(10) . ?
C33 C34A 1.411(8) . ?
C30 C29 1.354(8) . ?
C30 N9 1.187(7) . ?
C52 H52 0.9500 . ?
C52 C54 1.367(7) . ?
C54 H54 0.9500 . ?
C31 H31A 0.9800 . ?
C31 H31B 0.9800 . ?
C31 H31C 0.9800 . ?
C29 H29A 0.9800 . ?
C29 H29B 0.9800 . ?
C29 H29C 0.9800 . ?
C34 N11 1.157(11) . ?
N11A C34A 1.123(8) . ?
C3A N2A 1.163(15) . ?
C3A C4A 1.466(5) . ?
C1A N1A 1.110(12) . ?
C1A C0AA 1.470(5) . ?
C4A H4AA 0.9800 . ?
C4A H4AB 0.9800 . ?
C4A H4AC 0.9800 . ?
C0AA H0AA 0.9800 . ?
C0AA H0AB 0.9800 . ?
C0AA H0AC 0.9800 . ?
